data_2012537
loop_
_publ_author_name
'Johansson, Maria H.'
'Oskarsson, \%Ake'

_publ_section_title
;
 Tetrakis(dimethyl sulfide)palladium(II) bis(tetrafluoroborate) and
 tetrakis(1,4-oxathiane-\k<i>S</i>)palladium(II) bis(tetrafluoroborate)
;
_journal_issue 2
_journal_name_full 'Acta Crystallographica Section C'
_journal_page_first m102
_journal_page_last m104
_journal_paper_doi 10.1107/S0108270101019357
_journal_volume 58
_journal_year 2002
_chemical_formula_iupac '[Pd (C2 H6 S)4] (B F4)2'
_chemical_formula_moiety 'C8 H24 Pd S4 2+ , 2B F4 -'
_chemical_formula_sum 'C8 H24 B2 F8 Pd S4'
_chemical_formula_weight 528.53
_chemical_name_systematic
;
Tetrakis(dimethyl sulfide)palladium(II) bis(tetrafluoroborate)
;
_space_group_IT_number 14
_symmetry_cell_setting monoclinic
_symmetry_space_group_name_Hall '-P 2yn'
_symmetry_space_group_name_H-M 'P 1 21/n 1'
_atom_sites_solution_hydrogens geom
_atom_sites_solution_primary direct
_atom_sites_solution_secondary difmap
_audit_creation_method SHELXL97
_cell_angle_alpha 90
_cell_angle_beta 98.99(3)
_cell_angle_gamma 90
_cell_formula_units_Z 2
_cell_length_a 8.4505(17)
_cell_length_b 9.955(2)
_cell_length_c 12.172(2)
_cell_measurement_reflns_used 4803
_cell_measurement_temperature 293(2)
_cell_measurement_theta_max 28
_cell_measurement_theta_min 3
_cell_volume 1011.4(3)
_computing_cell_refinement 'SAINT (Siemens, 1995)'
_computing_data_collection 'SMART (Siemens, 1995)'
_computing_data_reduction SAINT
_computing_molecular_graphics 'DIAMOND (Brandenburg, 2000)'
_computing_publication_material 'SHELXTL (Sheldrick, 1997b)'
_computing_structure_refinement 'SHELXL97 (Sheldrick, 1997a)'
_computing_structure_solution 'SHELXS97 (Sheldrick, 1997a)'
_diffrn_ambient_temperature 293(2)
_diffrn_detector_area_resol_mean 512
_diffrn_measured_fraction_theta_full .908
_diffrn_measured_fraction_theta_max .908
_diffrn_measurement_device_type 'Bruker SMART CCD area-detector'
_diffrn_measurement_method \w
_diffrn_radiation_monochromator graphite
_diffrn_radiation_source 'rotating anode'
_diffrn_radiation_type MoK\a
_diffrn_radiation_wavelength .71073
_diffrn_reflns_av_R_equivalents .028
_diffrn_reflns_av_sigmaI/netI .027
_diffrn_reflns_limit_h_max 12
_diffrn_reflns_limit_h_min -10
_diffrn_reflns_limit_k_max 12
_diffrn_reflns_limit_k_min -14
_diffrn_reflns_limit_l_max 17
_diffrn_reflns_limit_l_min -16
_diffrn_reflns_number 8129
_diffrn_reflns_theta_full 31.64
_diffrn_reflns_theta_max 31.64
_diffrn_reflns_theta_min 2.66
_diffrn_standards_decay_% .00
_exptl_absorpt_coefficient_mu 1.388
_exptl_absorpt_correction_T_max .831
_exptl_absorpt_correction_T_min .595
_exptl_absorpt_correction_type empirical
_exptl_absorpt_process_details '(SADABS; Sheldrick, 1996)'
_exptl_crystal_colour 'pale yellow'
_exptl_crystal_density_diffrn 1.736
_exptl_crystal_density_meas ?
_exptl_crystal_density_method 'not measured'
_exptl_crystal_description prism
_exptl_crystal_F_000 528
_exptl_crystal_size_max .3
_exptl_crystal_size_mid .1
_exptl_crystal_size_min .1
_refine_diff_density_max .77
_refine_diff_density_min -.54
_refine_ls_extinction_method none
_refine_ls_goodness_of_fit_ref 1.087
_refine_ls_hydrogen_treatment constr
_refine_ls_matrix_type full
_refine_ls_number_parameters 125
_refine_ls_number_reflns 3087
_refine_ls_number_restraints 0
_refine_ls_restrained_S_all 1.087
_refine_ls_R_factor_all .061
_refine_ls_R_factor_gt .044
_refine_ls_shift/su_max <0.001
_refine_ls_shift/su_mean .000
_refine_ls_structure_factor_coef Fsqd
_refine_ls_weighting_details 'calc w = 1/[\s^2^(Fo^2^)+(0.0557P)^2^+1.3665P] where P=(Fo^2^+2Fc^2^)/3'
_refine_ls_weighting_scheme calc
_refine_ls_wR_factor_gt .115
_refine_ls_wR_factor_ref .127
_reflns_number_gt 2408
_reflns_number_total 3087
_reflns_threshold_expression I>2\s(I)
_cod_data_source_file tr1008.cif
_cod_data_source_block I
_cod_depositor_comments
;
The following automatic conversions were performed:
'_symmetry_cell_setting' value 'Monoclinic' changed to 'monoclinic'
according to '/home/saulius/struct/CIF-dictionaries/cif_core.dic'
dictionary named 'cif_core.dic' version 2.4.1 from 2010-06-29.

Automatic conversion script
Id: cif_fix_enum 1527 2010-12-29 10:47:43Z saulius 

The following automatic conversions were performed:

'_symmetry_cell_setting' value 'Monoclinic' changed to 'monoclinic'
according to /home/saulius/struct/CIF-dictionaries/cif_core.dic
dictionary named 'cif_core.dic' version 2.4.1 from 2010-06-29.

Automatic conversion script
Id: cif_fix_values 1715 2011-07-08 13:25:40Z adriana 

The following automatic conversions were performed:

'_exptl_crystal_density_meas' value 'not measured' was changed to '?'
- the value is perceived as not measured.

Automatic conversion script
Id: cif_fix_values 3008 2015-01-20 13:52:24Z robertas 
;
_cod_original_sg_symbol_H-M 'P 21/n'
_cod_database_code 2012537
_cod_database_fobs_code 2012537

loop_
_symmetry_equiv_pos_as_xyz
'x, y, z'
'-x+1/2, y+1/2, -z+1/2'
'-x, -y, -z'
'x-1/2, -y-1/2, z-1/2'

loop_
_atom_site_label
_atom_site_fract_x
_atom_site_fract_y
_atom_site_fract_z
_atom_site_U_iso_or_equiv
_atom_site_adp_type
_atom_site_calc_flag
_atom_site_refinement_flags
_atom_site_occupancy
_atom_site_disorder_assembly
_atom_site_disorder_group
_atom_site_type_symbol
Pd .0000 .0000 .0000 .03938(13) Uani d S 1 . . Pd
S1 -.10409(17) -.05826(13) -.18310(9) .0606(3) Uani d P .875(2) A 1 S
S2 -.17095(16) .18541(13) -.01339(10) .0615(3) Uani d P .875(2) A 1 S
S1' -.1637(12) .0755(10) -.1614(7) .062(2) Uani d P .125(2) A 2 S
S2' -.0984(12) .1702(9) .1014(8) .065(3) Uani d P .125(2) A 2 S
C1 -.3132(8) -.0334(8) -.2100(6) .109(2) Uani d . 1 . . C
H1A -.3536 -.0612 -.2846 .164 Uiso calc PR .875(2) A 1 H
H1B -.3367 .0600 -.2013 .164 Uiso calc PR .875(2) A 1 H
H1C -.3632 -.0856 -.1586 .164 Uiso calc PR .875(2) A 1 H
H1A' -.3744 -.0008 -.2752 .164 Uiso d PR .125(2) A 2 H
H1B' -.3790 -.0512 -.1537 .164 Uiso d PR .125(2) A 2 H
H1C' -.2660 -.1213 -.2269 .164 Uiso d PR .125(2) A 2 H
C2 -.0379(9) .0703(7) -.2685(4) .103(2) Uani d . 1 . . C
H2A -.0785 .0522 -.3452 .155 Uiso calc PR .875(2) A 1 H
H2B .0771 .0716 -.2579 .155 Uiso calc PR .875(2) A 1 H
H2C -.0767 .1559 -.2480 .155 Uiso calc PR .875(2) A 1 H
H2A' -.0997 .1007 -.3386 .155 Uiso d PR .125(2) A 2 H
H2B' -.0038 -.0197 -.2776 .155 Uiso d PR .125(2) A 2 H
H2C' .0514 .1282 -.2491 .155 Uiso d PR .125(2) A 2 H
C3 -.3180(7) .1415(8) .0744(7) .108(2) Uani d . 1 . . C
H3A -.3892 .2159 .0781 .163 Uiso calc PR .875(2) A 1 H
H3B -.2643 .1204 .1478 .163 Uiso calc PR .875(2) A 1 H
H3C -.3783 .0648 .0437 .163 Uiso calc PR .875(2) A 1 H
H3A' -.3632 .2130 .1150 .163 Uiso d PR .125(2) A 2 H
H3B' -.3331 .0589 .1016 .163 Uiso d PR .125(2) A 2 H
H3C' -.3472 .1540 -.0021 .163 Uiso d PR .125(2) A 2 H
C4 -.0859(9) .3274(5) .0593(6) .105(2) Uani d . 1 . . C
H4A -.1624 .3995 .0513 .157 Uiso calc PR .875(2) A 1 H
H4B .0078 .3547 .0296 .157 Uiso calc PR .875(2) A 1 H
H4C -.0568 .3057 .1367 .157 Uiso calc PR .875(2) A 1 H
H4A' -.1323 .3842 .1087 .157 Uiso d PR .125(2) A 2 H
H4B' -.1466 .3343 -.0146 .157 Uiso d PR .125(2) A 2 H
H4C' .0225 .3485 .0586 .157 Uiso d PR .125(2) A 2 H
B .2931(9) .2880(8) -.0900(5) .0797(17) Uani d . 1 . . B
F1 .1615(8) .3416(6) -.1449(4) .177(3) Uani d . 1 . . F
F2 .2723(7) .2139(7) -.0047(5) .180(3) Uani d . 1 . . F
F3 .3694(9) .2169(8) -.1559(5) .208(3) Uani d . 1 . . F
F4 .3905(11) .3804(8) -.0492(7) .261(5) Uani d . 1 . . F

loop_
_atom_site_aniso_label
_atom_site_aniso_U_11
_atom_site_aniso_U_22
_atom_site_aniso_U_33
_atom_site_aniso_U_12
_atom_site_aniso_U_13
_atom_site_aniso_U_23
Pd .0438(2) .03826(19) .03665(18) .00101(14) .00817(13) -.00176(13)
S1 .0836(9) .0531(7) .0418(5) .0047(6) .0000(5) -.0062(5)
S2 .0708(8) .0587(7) .0542(6) .0221(6) .0069(5) -.0032(5)
S1' .075(6) .060(5) .050(4) .009(4) .002(4) .005(4)
S2' .073(5) .058(5) .066(5) .012(4) .016(4) -.018(4)
C1 .086(4) .140(6) .090(4) -.021(4) -.025(4) -.013(4)
C2 .161(7) .103(5) .050(3) -.005(5) .030(3) .014(3)
C3 .069(3) .130(6) .134(6) .016(4) .039(4) -.021(5)
C4 .143(6) .046(3) .131(6) .007(3) .040(5) -.010(3)
B .094(4) .088(4) .057(3) -.023(4) .011(3) .007(3)
F1 .200(6) .196(6) .119(4) .093(5) -.026(4) -.005(4)
F2 .129(4) .234(7) .186(5) -.002(4) .055(4) .118(5)
F3 .229(7) .269(9) .130(4) .110(6) .039(4) -.005(5)
F4 .351(11) .197(7) .207(7) -.163(8) -.038(7) .008(6)

loop_
_atom_type_symbol
_atom_type_description
_atom_type_scat_dispersion_real
_atom_type_scat_dispersion_imag
_atom_type_scat_source
C C .0033 .0016 'International Tables Vol C Tables 4.2.6.8 and 6.1.1.4'
H H .0000 .0000 'International Tables Vol C Tables 4.2.6.8 and 6.1.1.4'
B B .0013 .0007 'International Tables Vol C Tables 4.2.6.8 and 6.1.1.4'
F F .0171 .0103 'International Tables Vol C Tables 4.2.6.8 and 6.1.1.4'
S S .1246 .1234 'International Tables Vol C Tables 4.2.6.8 and 6.1.1.4'
Pd Pd -.9988 1.0072 'International Tables Vol C Tables 4.2.6.8 and 6.1.1.4'

loop_
_geom_angle_atom_site_label_1
_geom_angle_atom_site_label_2
_geom_angle_atom_site_label_3
_geom_angle_site_symmetry_1
_geom_angle_site_symmetry_3
_geom_angle
_geom_angle_publ_flag
S1 Pd S1 . 3 180.00(2) ?
S1 Pd S1' . 3 143.6(2) ?
S1 Pd S1' 3 3 36.4(2) ?
S1 Pd S2 3 . 90.40(5) yes
S1 Pd S2 . . 89.60(5) yes
S1' Pd S2' . 3 90.1(3) yes
S1' Pd S2' 3 3 89.9(3) yes
S2' Pd S2' . 3 180.0(4) ?
S2' Pd S2 . 3 143.9(2) ?
S2' Pd S2 3 3 36.1(2) ?
S2' Pd S2 . . 36.1(2) ?
S2' Pd S2 3 . 143.9(2) ?
S2 Pd S2 3 . 180.00(5) ?
S2' Pd S1 . . 125.1(2) ?
S2' Pd S1 3 . 54.9(2) ?
S2' Pd S1 . 3 54.9(2) ?
S2' Pd S1 3 3 125.1(2) ?
S2 Pd S1 3 3 89.60(5) ?
S2 Pd S1 . 3 90.40(5) ?
S2 Pd S1' 3 3 53.8(2) ?
S2 Pd S1' . 3 126.2(2) ?
S2' Pd S1' . . 89.9(3) ?
S2' Pd S1' 3 . 90.1(3) ?
S2 Pd S1' 3 . 126.2(2) ?
S2 Pd S1' . . 53.8(2) ?
S1 Pd S1' . . 36.4(2) ?
S1 Pd S1' 3 . 143.6(2) ?
S1' Pd S1' 3 . 180.0(4) ?
Pd S1 C1 . . 111.0(3) yes
Pd S1 C2 . . 105.7(2) yes
Pd S2 C3 . . 104.0(2) yes
Pd S2 C4 . . 113.6(2) yes
Pd S1' C1 . . 113.3(5) yes
Pd S1' C2 . . 105.0(5) yes
Pd S2' C3 . . 103.0(5) yes
Pd S2' C4 . . 118.6(6) yes
C1 S1 C2 . . 100.8(4) yes
C3 S2 C4 . . 99.3(4) yes
C1 S1' C2 . . 102.7(6) yes
C3 S2' C4 . . 101.6(6) yes
S1' C1 S1 . . 49.9(4) ?
S1 C2 S1' . . 48.0(3) ?
S2 C3 S2' . . 46.3(3) ?
S2' C4 S2 . . 49.9(4) ?
F4 B F2 . . 104.8(7) ?
F4 B F3 . . 106.1(8) ?
F2 B F3 . . 108.7(7) ?
F4 B F1 . . 110.3(8) ?
F2 B F1 . . 115.1(7) ?
F3 B F1 . . 111.4(6) ?

loop_
_geom_bond_atom_site_label_1
_geom_bond_atom_site_label_2
_geom_bond_site_symmetry_2
_geom_bond_distance
_geom_bond_publ_flag
Pd S1 . 2.3375(12) yes
Pd S1 3 2.3375(12) ?
Pd S2 3 2.3338(12) ?
Pd S2 . 2.3338(12) yes
Pd S1' 3 2.343(8) ?
Pd S1' . 2.343(8) yes
Pd S2' . 2.325(8) yes
Pd S2' 3 2.325(8) ?
S1 C1 . 1.764(7) yes
S1 C2 . 1.792(6) yes
S2 C3 . 1.814(7) yes
S2 C4 . 1.761(6) yes
S1' C1 . 1.700(12) yes
S1' C2 . 1.807(12) yes
S2' C3 . 1.855(12) yes
S2' C4 . 1.655(11) yes
B F4 . 1.281(8) ?
B F2 . 1.308(7) ?
B F3 . 1.313(9) ?
B F1 . 1.317(8) ?
